data_7720873
loop_
_publ_author_name
'Mesa, Federico'
'Pacheco, Carolina'
'Gonz&#xe1;lez-Platas, Javier'
'Cruz, Carlos'
'Paredes-Garc&#xed;a, Ver&#xf3;nica'
'Veiga, Nicol&#xe1;s'
'Mart&#xed;nez, Lorena'
'Chiozzone, Ra&#xfa;l'

_publ_section_title
;
 Spin dynamics in Ru<sup>III</sup>-oxalate complexes: synthesis,
 characterization, and a<i>b initio</i> insights.
;
_journal_issue 15
_journal_name_full 'Dalton transactions (Cambridge, England : 2003)'
_journal_page_first 5902
_journal_page_last 5907
_journal_paper_doi 10.1039/d6dt00473c
_journal_volume 55
_journal_year 2026
_chemical_formula_moiety '2(C2 Cl O4 Ru0.5), 2(C24 H20 P), 3(H2 O), H5 O2'
_chemical_formula_sum 'C52 H51 Cl2 O13 P2 Ru'
_chemical_formula_weight 1117.83
_space_group_crystal_system triclinic
_space_group_IT_number 2
_space_group_name_Hall '-P 1'
_space_group_name_H-M_alt 'P -1'
_atom_sites_solution_hydrogens mixed
_atom_sites_solution_primary dual
_audit_creation_date 2026-02-20
_audit_creation_method
;
Olex2 1.5
(compiled 2025.07.13 svn.rb7424aed for OlexSys, GUI svn.r7314)
;
_audit_update_record
;
2026-02-23 deposited with the CCDC.	2026-04-08 downloaded from the CCDC.
;
_cell_angle_alpha 84.823(2)
_cell_angle_beta 75.818(2)
_cell_angle_gamma 84.852(3)
_cell_formula_units_Z 2
_cell_length_a 9.7876(3)
_cell_length_b 14.6019(5)
_cell_length_c 19.0198(5)
_cell_measurement_reflns_used 12470
_cell_measurement_temperature 298.0(5)
_cell_measurement_theta_max 71.7320
_cell_measurement_theta_min 3.9680
_cell_volume 2618.22(14)
_computing_cell_refinement 'CrysAlisPro 1.171.42.75a (Rigaku OD, 2022)'
_computing_data_collection 'CrysAlisPro 1.171.42.75a (Rigaku OD, 2022)'
_computing_data_reduction 'CrysAlisPro 1.171.42.75a (Rigaku OD, 2022)'
_computing_molecular_graphics 'Olex2 1.5 (Dolomanov et al., 2009)'
_computing_publication_material 'Olex2 1.5 (Dolomanov et al., 2009)'
_computing_structure_refinement 'SHELXL 2019/3 (Sheldrick, 2015)'
_computing_structure_solution 'SHELXT 2018/2 (Sheldrick, 2018)'
_diffrn_ambient_temperature 298.0(5)
_diffrn_detector 'CCD plate'
_diffrn_detector_area_resol_mean 10.5953
_diffrn_detector_type Atlas
_diffrn_measured_fraction_theta_full 0.997
_diffrn_measured_fraction_theta_max 0.971
_diffrn_measurement_details
;
List of Runs (angles in degrees, time in seconds):

  # Type    Start    End  Width  t~exp~   \w     \q     \k     \f   Frames
#--------------------------------------------------------------------------
  1  \w     -5.00  37.00   1.00    2.50    --  -41.86  19.00  90.00   42
  2  \w    -87.00  -7.00   1.00    2.50    --  -41.86 125.00  90.00   80
  3  \w    -19.00  23.00   1.00    2.50    --  -41.86  37.00  30.00   42
  4  \w   -104.00 -16.00   1.00    2.50    --  -41.86 -57.00 -60.00   88
  5  \w    -20.00  27.00   1.00    2.50    --  -41.86  37.00-120.00   47
  6  \w      0.00  28.00   1.00    2.50    --  -41.86  19.00 -60.00   28
  7  \w     53.00  97.00   1.00    2.50    --   41.86-125.00   0.00   44
  8  \w     41.00 112.00   1.00   20.00    --  103.13-125.00 -60.00   71
  9  \w     27.00  52.00   1.00   20.00    --  103.13 -30.00-180.00   25
 10  \w     48.00  76.00   1.00   20.00    --  103.13 -61.00-180.00   28
 11  \w     30.00  60.00   1.00   20.00    --  103.13-125.00 -30.00   30
 12  \w     29.00  56.00   1.00   20.00    --  103.13 -30.00  60.00   27
 13  \w     34.00 105.00   1.00   20.00    --  103.13 -94.00 -30.00   71
 14  \w     75.00 178.00   1.00   20.00    --  103.13  30.00  60.00  103
 15  \w     83.00 112.00   1.00   20.00    --  103.13-125.00-180.00   29
 16  \w     35.00  61.00   1.00   20.00    --  103.13-125.00-180.00   26
 17  \w     30.00  56.00   1.00   20.00    --  103.13 -45.00 150.00   26
 18  \w     48.00  93.00   1.00   20.00    --  103.13 -61.00  90.00   45
 19  \w     76.00 105.00   1.00   20.00    --  103.13 -94.00  30.00   29
 20  \w     31.00  57.00   1.00   20.00    --  103.13 -30.00 150.00   26
 21  \w     33.00  72.00   1.00   20.00    --  103.13 -45.00 -60.00   39
 22  \w    110.00 140.00   1.00   20.00    --  103.13  77.00 150.00   30
 23  \w    105.00 167.00   1.00   20.00    --  103.13 125.00-150.00   62
 24  \w     43.00  86.00   1.00   20.00    --  103.13 -61.00   0.00   43
 25  \w     82.00 107.00   1.00   20.00    --  103.13 -94.00-120.00   25
 26  \w     79.00 107.00   1.00   20.00    --  103.13 -94.00 150.00   28
 27  \w     79.00 172.00   1.00   20.00    --  103.13  61.00 -60.00   93
;
_diffrn_measurement_device 'four-circle diffractometer'
_diffrn_measurement_device_type 'SuperNova, Dual, Cu at home/near, Atlas'
_diffrn_measurement_method '\w scans'
_diffrn_orient_matrix_type 'CrysAlisPro convention (1999,Acta A55,543-557)'
_diffrn_orient_matrix_UB_11 -0.1062073000
_diffrn_orient_matrix_UB_12 -0.0201680000
_diffrn_orient_matrix_UB_13 0.0731019000
_diffrn_orient_matrix_UB_21 0.0006020000
_diffrn_orient_matrix_UB_22 -0.1007897000
_diffrn_orient_matrix_UB_23 -0.0180971000
_diffrn_orient_matrix_UB_31 0.1233129000
_diffrn_orient_matrix_UB_32 -0.0266933000
_diffrn_orient_matrix_UB_33 0.0366497000
_diffrn_radiation_monochromator mirror
_diffrn_radiation_probe x-ray
_diffrn_radiation_type 'Cu K\a'
_diffrn_radiation_wavelength 1.54184
_diffrn_reflns_av_R_equivalents 0.0239
_diffrn_reflns_av_unetI/netI 0.0317
_diffrn_reflns_Laue_measured_fraction_full 0.997
_diffrn_reflns_Laue_measured_fraction_max 0.971
_diffrn_reflns_limit_h_max 12
_diffrn_reflns_limit_h_min -9
_diffrn_reflns_limit_k_max 17
_diffrn_reflns_limit_k_min -18
_diffrn_reflns_limit_l_max 23
_diffrn_reflns_limit_l_min -22
_diffrn_reflns_number 20036
_diffrn_reflns_point_group_measured_fraction_full 0.997
_diffrn_reflns_point_group_measured_fraction_max 0.971
_diffrn_reflns_theta_full 67.684
_diffrn_reflns_theta_max 71.870
_diffrn_reflns_theta_min 3.745
_diffrn_source 'micro-focus sealed X-ray tube'
_diffrn_source_type 'SuperNova (Cu) X-ray Source'
_exptl_absorpt_coefficient_mu 4.461
_exptl_absorpt_correction_T_max 1.000
_exptl_absorpt_correction_T_min 0.604
_exptl_absorpt_correction_type gaussian
_exptl_absorpt_process_details
;
CrysAlisPro 1.171.42.75a (Rigaku Oxford Diffraction, 2022)
Numerical absorption correction based on gaussian integration over
a multifaceted crystal model
Empirical absorption correction using spherical harmonics,
implemented in SCALE3 ABSPACK scaling algorithm.
;
_exptl_crystal_colour orange
_exptl_crystal_colour_primary orange
_exptl_crystal_density_diffrn 1.418
_exptl_crystal_description irregular
_exptl_crystal_F_000 1150
_exptl_crystal_size_max 0.21
_exptl_crystal_size_mid 0.11
_exptl_crystal_size_min 0.08
_refine_diff_density_max 0.579
_refine_diff_density_min -0.538
_refine_diff_density_rms 0.053
_refine_ls_extinction_method none
_refine_ls_goodness_of_fit_ref 1.029
_refine_ls_hydrogen_treatment mixed
_refine_ls_matrix_type full
_refine_ls_number_parameters 668
_refine_ls_number_reflns 9963
_refine_ls_number_restraints 3
_refine_ls_restrained_S_all 1.029
_refine_ls_R_factor_all 0.0392
_refine_ls_R_factor_gt 0.0329
_refine_ls_shift/su_max 0.004
_refine_ls_shift/su_mean 0.000
_refine_ls_structure_factor_coef Fsqd
_refine_ls_weighting_details 'w=1/[\s^2^(Fo^2^)+(0.0496P)^2^+0.7335P] where P=(Fo^2^+2Fc^2^)/3'
_refine_ls_weighting_scheme calc
_refine_ls_wR_factor_gt 0.0856
_refine_ls_wR_factor_ref 0.0921
_reflns_Friedel_coverage 0.000
_reflns_number_gt 8674
_reflns_number_total 9963
_reflns_threshold_expression 'I > 2\s(I)'
_cod_data_source_file d6dt00473c2.cif
_cod_data_source_block fm01
_cod_depositor_comments 'Adding full bibliography for 7720871--7720873.cif.'
_cod_database_code 7720873
_shelx_shelxl_version_number 2019/3
_chemical_oxdiff_formula 'C52 H50 O13 P2 Cl2 Ru'
_shelx_space_group_comment
;
The symmetry employed for this shelxl refinement is uniquely defined
by the following loop, which should always be used as a source of
symmetry information in preference to the above space-group names.
They are only intended as comments.
;
_shelx_estimated_absorpt_t_max 0.717
_shelx_estimated_absorpt_t_min 0.454
_olex2_refinement_description
;
1. Fixed Uiso
 At 1.2 times of:
  All C(H) groups
 At 1.5 times of:
  All O(H) groups, All O(H,H) groups
2. Restrained distances
 O5W-H5WA = O5W-H5WB
 0.85 with sigma of 0.02
 H5WA-H5WB
 1.34 with sigma of 0.04
3.a Free rotating group:
 O1W(H1WA), O4W(H4WA), O3W(H3WA), O2W(H2WA,H2WB)
3.b Aromatic/amide H refined with riding coordinates:
 C41(H41), C42(H42), C32(H32), C6(H6), C40(H40), C38(H38), C39(H39), C44(H44),
 C24(H24), C28(H28), C30(H30), C12(H12), C48(H48), C33(H33), C14(H14), C34(H34),
  C11(H11), C4(H4), C5(H5), C26(H26), C22(H22), C45(H45), C29(H29), C18(H18),
 C16(H16), C2(H2), C36(H36), C20(H20), C10(H10), C23(H23), C17(H17), C46(H46),
 C21(H21), C27(H27), C3(H3), C15(H15), C47(H47), C35(H35), C8(H8), C9(H9)
;
_olex2_submission_special_instructions 'No special instructions were received'
_oxdiff_exptl_absorpt_empirical_details
;
Empirical correction (ABSPACK) includes:
- Absorption correction using spherical harmonics
- Frame scaling
;
_oxdiff_exptl_absorpt_empirical_full_max 1.167
_oxdiff_exptl_absorpt_empirical_full_min 0.800

loop_
_space_group_symop_operation_xyz
'x, y, z'
'-x, -y, -z'

loop_
_atom_site_label
_atom_site_type_symbol
_atom_site_fract_x
_atom_site_fract_y
_atom_site_fract_z
_atom_site_U_iso_or_equiv
_atom_site_adp_type
_atom_site_occupancy
_atom_site_site_symmetry_order
_atom_site_calc_flag
_atom_site_refinement_flags_posn
_atom_site_refinement_flags_adp
_atom_site_refinement_flags_occupancy
_atom_site_disorder_assembly
_atom_site_disorder_group
Ru1 Ru 0.500000 0.500000 0.500000 0.03454(7) Uani 1 2 d S . P . .
Ru2 Ru 0.000000 0.000000 0.000000 0.03909(7) Uani 1 2 d S . P . .
P2 P 0.25002(7) 0.09086(4) 0.38675(3) 0.04544(14) Uani 1 1 d . . . . .
Cl2 Cl -0.06229(8) 0.12702(5) 0.07086(4) 0.06472(17) Uani 1 1 d . . . . .
P1 P 0.28297(7) 0.47027(5) 0.15476(4) 0.05425(16) Uani 1 1 d . . . . .
Cl1 Cl 0.45800(9) 0.61177(5) 0.58506(4) 0.06827(19) Uani 1 1 d . . . . .
O1 O 0.35721(16) 0.56919(12) 0.44774(10) 0.0509(4) Uani 1 1 d . . . . .
O2 O 0.63195(16) 0.58258(11) 0.42629(9) 0.0449(4) Uani 1 1 d . . . . .
O5 O 0.20981(16) 0.01744(14) -0.01123(10) 0.0526(4) Uani 1 1 d . . . . .
O6 O 0.03632(16) 0.08774(12) -0.09180(9) 0.0464(4) Uani 1 1 d . . . . .
O7 O 0.2062(2) 0.16053(15) -0.16765(10) 0.0599(5) Uani 1 1 d . . . . .
O1W O 0.5263(2) 0.83109(16) 0.25366(11) 0.0578(5) Uani 1 1 d G . . . .
H1WA H 0.598580 0.834164 0.218285 0.087 Uiso 1 1 d G U . . .
O8 O 0.38958(19) 0.08150(18) -0.08695(12) 0.0699(6) Uani 1 1 d . . . . .
O3 O 0.6305(2) 0.69242(15) 0.33895(11) 0.0633(5) Uani 1 1 d . . . . .
O4 O 0.3480(2) 0.67202(18) 0.35529(13) 0.0742(6) Uani 1 1 d . . . . .
O4W O -0.0929(2) 0.7182(2) 0.26677(16) 0.0801(8) Uani 1 1 d G . . . .
H4WA H -0.168101 0.701715 0.296491 0.120 Uiso 1 1 d G U . . .
O3W O 0.1814(2) 0.70437(19) 0.25982(14) 0.0725(6) Uani 1 1 d G . . . .
H3WA H 0.092293 0.701179 0.272186 0.109 Uiso 1 1 d G U . . .
C41 C 0.1318(3) 0.2949(2) 0.52588(16) 0.0579(6) Uani 1 1 d . . . . .
H41 H 0.174029 0.329225 0.552511 0.069 Uiso 1 1 calc R U . . .
C49 C 0.4114(2) 0.62529(18) 0.39570(13) 0.0467(5) Uani 1 1 d . . . . .
C51 C 0.2656(2) 0.06644(17) -0.06764(13) 0.0452(5) Uani 1 1 d . . . . .
C25 C 0.3097(3) 0.00205(18) 0.44670(14) 0.0481(5) Uani 1 1 d . . . . .
C42 C 0.2129(3) 0.2306(2) 0.48085(14) 0.0519(6) Uani 1 1 d . . . . .
H42 H 0.309331 0.221230 0.477825 0.062 Uiso 1 1 calc R U . . .
C32 C 0.4492(3) 0.21697(18) 0.32172(15) 0.0539(6) Uani 1 1 d . . . . .
H32 H 0.400398 0.257492 0.355779 0.065 Uiso 1 1 calc R U . . .
C52 C 0.1620(2) 0.10911(16) -0.11320(12) 0.0422(5) Uani 1 1 d . . . . .
O2W O 0.3050(3) 0.8503(2) 0.21478(18) 0.0909(8) Uani 1 1 d G . . . .
H2WA H 0.378310 0.854272 0.230413 0.136 Uiso 1 1 d G U . . .
H2WB H 0.323750 0.813299 0.181103 0.136 Uiso 1 1 d G U . . .
C31 C 0.3981(3) 0.13261(18) 0.31912(14) 0.0514(5) Uani 1 1 d . . . . .
C37 C 0.1501(3) 0.18008(17) 0.44017(13) 0.0457(5) Uani 1 1 d . . . . .
C50 C 0.5713(2) 0.63505(16) 0.38501(12) 0.0421(5) Uani 1 1 d . . . . .
C1 C 0.1978(3) 0.53151(19) 0.08922(15) 0.0545(6) Uani 1 1 d . . . . .
C6 C 0.2171(3) 0.5014(2) 0.02088(17) 0.0593(6) Uani 1 1 d . . . . .
H6 H 0.269387 0.446140 0.009050 0.071 Uiso 1 1 calc R U . . .
C43 C 0.1395(3) 0.0402(2) 0.34041(14) 0.0542(6) Uani 1 1 d . . . . .
C7 C 0.1584(3) 0.4631(2) 0.24217(18) 0.0655(7) Uani 1 1 d . . . . .
C40 C -0.0115(3) 0.3077(2) 0.53113(17) 0.0609(7) Uani 1 1 d . . . . .
H40 H -0.066145 0.349970 0.562087 0.073 Uiso 1 1 calc R U . . .
C38 C 0.0053(3) 0.19505(19) 0.44546(16) 0.0546(6) Uani 1 1 d . . . . .
H38 H -0.037811 0.162082 0.418292 0.066 Uiso 1 1 calc R U . . .
C39 C -0.0738(3) 0.2586(2) 0.49086(19) 0.0650(7) Uani 1 1 d . . . . .
H39 H -0.170395 0.268201 0.494273 0.078 Uiso 1 1 calc R U . . .
C44 C 0.0847(3) -0.0439(2) 0.36519(17) 0.0587(6) Uani 1 1 d . . . . .
H44 H 0.106040 -0.075695 0.406203 0.070 Uiso 1 1 calc R U . . .
C13 C 0.3441(3) 0.3574(2) 0.12394(16) 0.0576(6) Uani 1 1 d . . . . .
C19 C 0.4324(3) 0.5303(2) 0.15936(17) 0.0583(6) Uani 1 1 d . . . . .
C24 C 0.4597(3) 0.6143(2) 0.12073(18) 0.0671(7) Uani 1 1 d . . . . .
H24 H 0.401419 0.640018 0.091094 0.080 Uiso 1 1 calc R U . . .
C28 C 0.3840(4) -0.1424(2) 0.5366(2) 0.0713(9) Uani 1 1 d . . . . .
H28 H 0.407273 -0.191791 0.566920 0.086 Uiso 1 1 calc R U . . .
C30 C 0.2650(3) 0.0051(2) 0.52072(16) 0.0599(6) Uani 1 1 d . . . . .
H30 H 0.209026 0.055663 0.540581 0.072 Uiso 1 1 calc R U . . .
C12 C 0.1994(4) 0.4704(2) 0.30578(19) 0.0752(9) Uani 1 1 d . . . . .
H12 H 0.293396 0.478593 0.303990 0.090 Uiso 1 1 calc R U . . .
C48 C 0.1064(4) 0.0875(3) 0.2800(2) 0.0821(10) Uani 1 1 d . . . . .
H48 H 0.141673 0.144520 0.263061 0.099 Uiso 1 1 calc R U . . .
C33 C 0.5737(4) 0.2411(2) 0.27335(17) 0.0659(7) Uani 1 1 d . . . . .
H33 H 0.609223 0.297399 0.275902 0.079 Uiso 1 1 calc R U . . .
C14 C 0.4835(3) 0.3382(2) 0.08877(19) 0.0688(8) Uani 1 1 d . . . . .
H14 H 0.548047 0.382830 0.083422 0.083 Uiso 1 1 calc R U . . .
C34 C 0.6441(4) 0.1834(3) 0.22231(19) 0.0781(9) Uani 1 1 d . . . . .
H34 H 0.727894 0.199921 0.190408 0.094 Uiso 1 1 calc R U . . .
C11 C 0.1020(6) 0.4657(3) 0.3722(2) 0.0922(12) Uani 1 1 d . . . . .
H11 H 0.130251 0.470368 0.414959 0.111 Uiso 1 1 calc R U . . .
C4 C 0.0845(4) 0.6356(3) -0.0139(2) 0.0755(9) Uani 1 1 d . . . . .
H4 H 0.047938 0.671220 -0.048946 0.091 Uiso 1 1 calc R U . . .
C5 C 0.1584(4) 0.5536(3) -0.03047(19) 0.0715(8) Uani 1 1 d . . . . .
H5 H 0.169553 0.532474 -0.076380 0.086 Uiso 1 1 calc R U . . .
C26 C 0.3946(4) -0.0728(2) 0.4175(2) 0.0741(9) Uani 1 1 d . . . . .
H26 H 0.427323 -0.074568 0.367363 0.089 Uiso 1 1 calc R U . . .
C22 C 0.6596(4) 0.6236(3) 0.1698(3) 0.0931(13) Uani 1 1 d . . . . .
H22 H 0.736248 0.654913 0.172929 0.112 Uiso 1 1 calc R U . . .
C45 C -0.0020(4) -0.0811(3) 0.32914(19) 0.0715(8) Uani 1 1 d . . . . .
H45 H -0.038942 -0.137692 0.345860 0.086 Uiso 1 1 calc R U . . .
C29 C 0.3034(4) -0.0676(2) 0.56595(19) 0.0712(8) Uani 1 1 d . . . . .
H29 H 0.274188 -0.065303 0.616155 0.085 Uiso 1 1 calc R U . . .
C18 C 0.2486(4) 0.2905(3) 0.1307(2) 0.0837(10) Uani 1 1 d . . . . .
H18 H 0.154716 0.302403 0.154913 0.100 Uiso 1 1 calc R U . . .
C16 C 0.4316(6) 0.1873(3) 0.0679(2) 0.0929(12) Uani 1 1 d . . . . .
H16 H 0.460999 0.130051 0.049425 0.112 Uiso 1 1 calc R U . . .
C2 C 0.1195(4) 0.6137(3) 0.1064(2) 0.0782(9) Uani 1 1 d . . . . .
H2 H 0.104230 0.633759 0.152877 0.094 Uiso 1 1 calc R U . . .
O5W O 0.6605(4) 0.0812(6) -0.0881(3) 0.209(3) Uani 1 1 d D . . . .
H5WA H 0.691(11) 0.030(4) -0.071(7) 0.313 Uiso 1 1 d D U . . .
H5WB H 0.729(9) 0.116(7) -0.092(7) 0.313 Uiso 1 1 d D U . . .
C36 C 0.4685(5) 0.0752(3) 0.2654(2) 0.0852(11) Uani 1 1 d . . . . .
H36 H 0.432684 0.019511 0.261544 0.102 Uiso 1 1 calc R U . . .
C20 C 0.5208(4) 0.4931(3) 0.2034(2) 0.0789(9) Uani 1 1 d . . . . .
H20 H 0.504610 0.436350 0.229118 0.095 Uiso 1 1 calc R U . . .
C10 C -0.0368(5) 0.4540(3) 0.3746(2) 0.1025(15) Uani 1 1 d . . . . .
H10 H -0.102799 0.451721 0.419059 0.123 Uiso 1 1 calc R U . . .
C23 C 0.5738(4) 0.6598(3) 0.1265(2) 0.0842(10) Uani 1 1 d . . . . .
H23 H 0.592259 0.716040 0.100254 0.101 Uiso 1 1 calc R U . . .
C17 C 0.2922(6) 0.2065(3) 0.1019(3) 0.1005(14) Uani 1 1 d . . . . .
H17 H 0.227002 0.162719 0.105376 0.121 Uiso 1 1 calc R U . . .
C46 C -0.0325(4) -0.0345(3) 0.2694(2) 0.0866(11) Uani 1 1 d . . . . .
H46 H -0.090121 -0.059711 0.245000 0.104 Uiso 1 1 calc R U . . .
C21 C 0.6333(4) 0.5413(4) 0.2086(3) 0.0964(13) Uani 1 1 d . . . . .
H21 H 0.691367 0.517216 0.238838 0.116 Uiso 1 1 calc R U . . .
C27 C 0.4302(4) -0.1447(2) 0.4633(2) 0.0830(11) Uani 1 1 d . . . . .
H27 H 0.486524 -0.195432 0.443869 0.100 Uiso 1 1 calc R U . . .
C3 C 0.0640(5) 0.6657(3) 0.0543(2) 0.0848(11) Uani 1 1 d . . . . .
H3 H 0.012574 0.721347 0.065577 0.102 Uiso 1 1 calc R U . . .
C15 C 0.5279(5) 0.2529(3) 0.0614(2) 0.0869(10) Uani 1 1 d . . . . .
H15 H 0.622349 0.239856 0.038629 0.104 Uiso 1 1 calc R U . . .
C47 C 0.0195(5) 0.0484(4) 0.2446(2) 0.1007(14) Uani 1 1 d . . . . .
H47 H -0.002992 0.079446 0.203625 0.121 Uiso 1 1 calc R U . . .
C35 C 0.5917(5) 0.1010(3) 0.2178(2) 0.0979(14) Uani 1 1 d . . . . .
H35 H 0.639623 0.061990 0.182361 0.118 Uiso 1 1 calc R U . . .
C8 C 0.0189(4) 0.4508(4) 0.2452(2) 0.1075(17) Uani 1 1 d . . . . .
H8 H -0.010265 0.445834 0.202799 0.129 Uiso 1 1 calc R U . . .
C9 C -0.0784(5) 0.4459(5) 0.3128(3) 0.127(2) Uani 1 1 d . . . . .
H9 H -0.172404 0.436906 0.315260 0.152 Uiso 1 1 calc R U . . .
H3WB H 0.211(4) 0.677(3) 0.292(2) 0.074(11) Uiso 1 1 d . . . . .
H4WB H -0.111(4) 0.752(3) 0.241(2) 0.076(13) Uiso 1 1 d . . . . .
H1WB H 0.534(4) 0.792(3) 0.278(2) 0.067(11) Uiso 1 1 d . . . . .
H3WC H 0.243(7) 0.774(5) 0.240(4) 0.17(3) Uiso 1 1 d . . . . .

loop_
_atom_site_aniso_label
_atom_site_aniso_U_11
_atom_site_aniso_U_22
_atom_site_aniso_U_33
_atom_site_aniso_U_23
_atom_site_aniso_U_13
_atom_site_aniso_U_12
Ru1 0.02757(11) 0.03481(11) 0.04177(13) 0.00100(8) -0.00987(8) -0.00431(8)
Ru2 0.03171(12) 0.05241(14) 0.03261(12) 0.01085(9) -0.01055(8) -0.00592(9)
P2 0.0507(3) 0.0471(3) 0.0416(3) -0.0079(2) -0.0157(2) -0.0024(2)
Cl2 0.0786(4) 0.0631(4) 0.0489(3) -0.0020(3) -0.0107(3) -0.0012(3)
P1 0.0492(3) 0.0548(4) 0.0565(4) 0.0038(3) -0.0121(3) -0.0009(3)
Cl1 0.0877(5) 0.0516(3) 0.0635(4) -0.0187(3) -0.0068(3) -0.0111(3)
O1 0.0361(8) 0.0567(10) 0.0606(10) 0.0116(8) -0.0174(7) -0.0052(7)
O2 0.0342(7) 0.0489(9) 0.0501(9) 0.0093(7) -0.0099(6) -0.0089(6)
O5 0.0358(8) 0.0738(11) 0.0487(9) 0.0210(8) -0.0179(7) -0.0109(7)
O6 0.0380(8) 0.0616(10) 0.0381(8) 0.0154(7) -0.0113(6) -0.0078(7)
O7 0.0555(10) 0.0726(12) 0.0489(10) 0.0249(9) -0.0124(8) -0.0203(9)
O1W 0.0605(11) 0.0595(12) 0.0478(10) 0.0097(9) -0.0060(8) -0.0070(9)
O8 0.0387(9) 0.1009(16) 0.0684(13) 0.0150(11) -0.0115(9) -0.0213(10)
O3 0.0559(10) 0.0731(13) 0.0548(11) 0.0229(10) -0.0085(8) -0.0132(9)
O4 0.0579(11) 0.0984(17) 0.0667(13) 0.0244(12) -0.0289(10) 0.0021(11)
O4W 0.0500(12) 0.106(2) 0.0822(17) 0.0334(15) -0.0227(11) -0.0152(12)
O3W 0.0564(12) 0.0927(17) 0.0707(14) 0.0144(12) -0.0254(11) -0.0089(11)
C41 0.0633(16) 0.0594(15) 0.0532(15) -0.0155(12) -0.0130(12) -0.0076(12)
C49 0.0411(11) 0.0542(13) 0.0456(12) -0.0006(10) -0.0146(10) 0.0007(10)
C51 0.0398(12) 0.0528(13) 0.0440(12) 0.0014(10) -0.0118(9) -0.0080(9)
C25 0.0469(12) 0.0498(13) 0.0523(14) -0.0082(10) -0.0200(10) -0.0019(10)
C42 0.0457(13) 0.0632(15) 0.0494(13) -0.0114(11) -0.0148(10) -0.0002(11)
C32 0.0645(15) 0.0490(13) 0.0458(13) -0.0036(10) -0.0097(11) -0.0009(11)
C52 0.0447(12) 0.0470(12) 0.0357(11) 0.0018(9) -0.0112(9) -0.0077(9)
O2W 0.0676(14) 0.105(2) 0.095(2) 0.0196(16) -0.0182(13) -0.0098(13)
C31 0.0567(14) 0.0522(13) 0.0445(13) -0.0068(10) -0.0101(11) -0.0012(11)
C37 0.0474(12) 0.0470(12) 0.0435(12) -0.0037(9) -0.0130(10) -0.0016(9)
C50 0.0426(11) 0.0450(12) 0.0381(11) -0.0029(9) -0.0084(9) -0.0032(9)
C1 0.0497(13) 0.0562(14) 0.0554(15) 0.0015(11) -0.0115(11) -0.0005(11)
C6 0.0555(15) 0.0569(15) 0.0650(17) -0.0053(13) -0.0137(13) -0.0017(12)
C43 0.0641(15) 0.0598(15) 0.0450(13) -0.0106(11) -0.0222(12) -0.0048(12)
C7 0.0586(16) 0.0661(17) 0.0639(18) 0.0136(14) -0.0088(13) 0.0030(13)
C40 0.0598(16) 0.0516(14) 0.0652(17) -0.0125(12) -0.0014(13) -0.0005(12)
C38 0.0471(13) 0.0533(14) 0.0663(16) -0.0081(12) -0.0163(12) -0.0076(11)
C39 0.0443(14) 0.0633(17) 0.085(2) -0.0102(15) -0.0101(13) -0.0018(12)
C44 0.0623(16) 0.0609(16) 0.0570(15) -0.0135(12) -0.0169(12) -0.0090(12)
C13 0.0564(15) 0.0543(15) 0.0621(16) 0.0077(12) -0.0183(12) -0.0046(11)
C19 0.0547(15) 0.0591(15) 0.0608(16) -0.0114(12) -0.0118(12) 0.0000(12)
C24 0.0685(18) 0.0656(18) 0.0636(18) -0.0065(14) -0.0067(14) -0.0095(14)
C28 0.076(2) 0.0587(17) 0.094(2) 0.0082(16) -0.0511(19) -0.0063(14)
C30 0.0658(16) 0.0586(15) 0.0532(15) -0.0022(12) -0.0144(12) 0.0050(12)
C12 0.095(2) 0.0636(18) 0.0652(19) 0.0008(15) -0.0144(17) -0.0140(16)
C48 0.109(3) 0.089(2) 0.0612(19) 0.0105(17) -0.0448(19) -0.024(2)
C33 0.0765(19) 0.0603(16) 0.0570(16) 0.0017(13) -0.0079(14) -0.0130(14)
C14 0.0631(17) 0.0660(18) 0.077(2) -0.0093(15) -0.0153(15) -0.0039(14)
C34 0.078(2) 0.082(2) 0.0613(19) -0.0014(16) 0.0070(15) -0.0052(17)
C11 0.131(4) 0.075(2) 0.061(2) 0.0045(17) -0.007(2) -0.008(2)
C4 0.082(2) 0.074(2) 0.073(2) 0.0105(17) -0.0308(17) 0.0012(16)
C5 0.079(2) 0.078(2) 0.0607(18) -0.0032(15) -0.0229(15) -0.0048(16)
C26 0.088(2) 0.073(2) 0.069(2) -0.0261(16) -0.0358(17) 0.0235(17)
C22 0.074(2) 0.105(3) 0.106(3) -0.051(3) -0.012(2) -0.018(2)
C45 0.0707(19) 0.080(2) 0.070(2) -0.0275(16) -0.0184(15) -0.0149(15)
C29 0.078(2) 0.075(2) 0.0615(18) 0.0106(15) -0.0246(15) -0.0028(16)
C18 0.073(2) 0.070(2) 0.106(3) 0.0058(19) -0.0147(19) -0.0212(16)
C16 0.136(4) 0.0588(19) 0.081(3) -0.0090(17) -0.018(2) -0.011(2)
C2 0.094(2) 0.074(2) 0.0647(19) -0.0112(16) -0.0241(17) 0.0242(18)
O5W 0.077(2) 0.367(8) 0.162(4) 0.167(5) -0.050(2) -0.029(3)
C36 0.102(3) 0.067(2) 0.075(2) -0.0298(17) 0.0126(19) -0.0147(18)
C20 0.077(2) 0.076(2) 0.090(2) -0.0059(18) -0.0344(19) 0.0024(17)
C10 0.108(3) 0.099(3) 0.072(2) 0.026(2) 0.010(2) 0.024(2)
C23 0.085(2) 0.079(2) 0.086(2) -0.0242(19) -0.002(2) -0.0238(18)
C17 0.125(4) 0.068(2) 0.114(3) 0.004(2) -0.032(3) -0.039(2)
C46 0.084(2) 0.112(3) 0.077(2) -0.035(2) -0.0324(19) -0.015(2)
C21 0.081(2) 0.117(4) 0.108(3) -0.039(3) -0.049(2) 0.008(2)
C27 0.092(2) 0.0618(19) 0.109(3) -0.0228(18) -0.056(2) 0.0242(17)
C3 0.100(3) 0.068(2) 0.084(2) -0.0020(17) -0.030(2) 0.0276(19)
C15 0.093(3) 0.079(2) 0.084(3) -0.0176(19) -0.013(2) 0.0063(19)
C47 0.124(3) 0.133(4) 0.062(2) 0.001(2) -0.056(2) -0.014(3)
C35 0.108(3) 0.083(3) 0.080(3) -0.029(2) 0.028(2) -0.006(2)
C8 0.061(2) 0.174(5) 0.076(2) 0.032(3) -0.0125(17) -0.002(2)
C9 0.061(2) 0.195(6) 0.099(3) 0.045(4) 0.001(2) 0.016(3)

loop_
_atom_type_symbol
_atom_type_description
_atom_type_scat_dispersion_real
_atom_type_scat_dispersion_imag
_atom_type_scat_source
C C 0.0181 0.0091 'International Tables Vol C Tables 4.2.6.8 and 6.1.1.4'
H H 0.0000 0.0000 'International Tables Vol C Tables 4.2.6.8 and 6.1.1.4'
Cl Cl 0.3639 0.7018 'International Tables Vol C Tables 4.2.6.8 and 6.1.1.4'
O O 0.0492 0.0322 'International Tables Vol C Tables 4.2.6.8 and 6.1.1.4'
P P 0.2955 0.4335 'International Tables Vol C Tables 4.2.6.8 and 6.1.1.4'
Ru Ru 0.0552 3.2960 'International Tables Vol C Tables 4.2.6.8 and 6.1.1.4'

loop_
_exptl_crystal_face_index_h
_exptl_crystal_face_index_k
_exptl_crystal_face_index_l
_exptl_crystal_face_perp_dist
2 -5 -1 0.0537
-2 5 1 0.0537
2 1 5 0.0602
5 1 2 0.0416
-5 -1 -2 0.0416
3 4 -5 0.0610
0 -3 5 0.1008
4 5 1 0.0378
-3 -5 -1 0.0650
1 -5 4 0.0819
0 -5 -1 0.0467
-2 -1 -5 0.0700
2 -5 -4 0.0542

loop_
_geom_angle_atom_site_label_1
_geom_angle_atom_site_label_2
_geom_angle_atom_site_label_3
_geom_angle
_geom_angle_site_symmetry_1
_geom_angle_site_symmetry_3
_geom_angle_publ_flag
Cl1 Ru1 Cl1 180.0 . 2_666 ?
O1 Ru1 Cl1 89.05(6) . 2_666 ?
O1 Ru1 Cl1 89.05(6) 2_666 . ?
O1 Ru1 Cl1 90.95(6) 2_666 2_666 ?
O1 Ru1 Cl1 90.95(6) . . ?
O1 Ru1 O1 180.0 2_666 . ?
O2 Ru1 Cl1 89.24(5) . 2_666 ?
O2 Ru1 Cl1 90.76(5) . . ?
O2 Ru1 Cl1 89.24(5) 2_666 . ?
O2 Ru1 Cl1 90.76(5) 2_666 2_666 ?
O2 Ru1 O1 99.64(6) . 2_666 ?
O2 Ru1 O1 80.36(6) . . ?
O2 Ru1 O1 80.36(6) 2_666 2_666 ?
O2 Ru1 O1 99.64(6) 2_666 . ?
O2 Ru1 O2 180.0 . 2_666 ?
Cl2 Ru2 Cl2 180.0 . 2 ?
O5 Ru2 Cl2 89.59(6) . 2 ?
O5 Ru2 Cl2 90.41(6) 2 2 ?
O5 Ru2 Cl2 89.59(6) 2 . ?
O5 Ru2 Cl2 90.41(6) . . ?
O5 Ru2 O5 180.0 . 2 ?
O6 Ru2 Cl2 89.55(6) . . ?
O6 Ru2 Cl2 90.45(6) . 2 ?
O6 Ru2 Cl2 90.44(6) 2 . ?
O6 Ru2 Cl2 89.56(6) 2 2 ?
O6 Ru2 O5 99.77(6) 2 . ?
O6 Ru2 O5 99.77(6) . 2 ?
O6 Ru2 O5 80.23(6) . . ?
O6 Ru2 O5 80.23(6) 2 2 ?
O6 Ru2 O6 180.0 2 . ?
C31 P2 C25 110.09(12) . . ?
C37 P2 C25 108.66(12) . . ?
C37 P2 C31 112.67(12) . . ?
C37 P2 C43 109.84(12) . . ?
C43 P2 C25 107.87(12) . . ?
C43 P2 C31 107.60(13) . . ?
C1 P1 C7 109.10(13) . . ?
C1 P1 C13 107.93(14) . . ?
C13 P1 C7 111.27(15) . . ?
C19 P1 C1 109.02(14) . . ?
C19 P1 C7 110.57(15) . . ?
C19 P1 C13 108.88(13) . . ?
C49 O1 Ru1 114.11(14) . . ?
C50 O2 Ru1 114.15(14) . . ?
C51 O5 Ru2 114.35(14) . . ?
C52 O6 Ru2 113.90(13) . . ?
H1WA O1W H1WB 111.1 . . ?
H4WA O4W H4WB 109.0 . . ?
H3WA O3W H3WB 105.9 . . ?
H3WA O3W H3WC 126.2 . . ?
H3WB O3W H3WC 109(4) . . ?
C42 C41 H41 120.0 . . ?
C40 C41 H41 120.0 . . ?
C40 C41 C42 119.9(3) . . ?
O1 C49 C50 115.24(19) . . ?
O4 C49 O1 125.9(2) . . ?
O4 C49 C50 118.9(2) . . ?
O5 C51 C52 114.81(19) . . ?
O8 C51 O5 125.4(2) . . ?
O8 C51 C52 119.8(2) . . ?
C30 C25 P2 120.8(2) . . ?
C30 C25 C26 119.8(3) . . ?
C26 C25 P2 119.3(2) . . ?
C41 C42 H42 120.0 . . ?
C41 C42 C37 120.1(2) . . ?
C37 C42 H42 120.0 . . ?
C31 C32 H32 120.1 . . ?
C31 C32 C33 119.8(3) . . ?
C33 C32 H32 120.1 . . ?
O6 C52 C51 116.55(19) . . ?
O7 C52 O6 124.2(2) . . ?
O7 C52 C51 119.3(2) . . ?
H2WA O2W H2WB 109.5 . . ?
H2WA O2W H3WC 111.9 . . ?
H2WB O2W H3WC 71.7 . . ?
C32 C31 P2 122.1(2) . . ?
C32 C31 C36 119.2(3) . . ?
C36 C31 P2 118.5(2) . . ?
C42 C37 P2 120.86(19) . . ?
C42 C37 C38 119.1(2) . . ?
C38 C37 P2 119.85(19) . . ?
O2 C50 C49 116.0(2) . . ?
O3 C50 O2 124.4(2) . . ?
O3 C50 C49 119.6(2) . . ?
C6 C1 P1 121.0(2) . . ?
C6 C1 C2 119.7(3) . . ?
C2 C1 P1 119.2(2) . . ?
C1 C6 H6 120.1 . . ?
C1 C6 C5 119.8(3) . . ?
C5 C6 H6 120.1 . . ?
C44 C43 P2 121.2(2) . . ?
C48 C43 P2 119.1(2) . . ?
C48 C43 C44 119.7(3) . . ?
C12 C7 P1 121.5(3) . . ?
C8 C7 P1 119.1(3) . . ?
C8 C7 C12 119.4(3) . . ?
C41 C40 H40 119.9 . . ?
C39 C40 C41 120.3(3) . . ?
C39 C40 H40 119.9 . . ?
C37 C38 H38 120.0 . . ?
C39 C38 C37 120.0(3) . . ?
C39 C38 H38 120.0 . . ?
C40 C39 C38 120.6(3) . . ?
C40 C39 H39 119.7 . . ?
C38 C39 H39 119.7 . . ?
C43 C44 H44 119.9 . . ?
C43 C44 C45 120.2(3) . . ?
C45 C44 H44 119.9 . . ?
C14 C13 P1 120.8(2) . . ?
C14 C13 C18 119.1(3) . . ?
C18 C13 P1 119.9(3) . . ?
C24 C19 P1 120.9(2) . . ?
C24 C19 C20 119.2(3) . . ?
C20 C19 P1 119.8(3) . . ?
C19 C24 H24 120.2 . . ?
C23 C24 C19 119.6(4) . . ?
C23 C24 H24 120.2 . . ?
C29 C28 H28 119.9 . . ?
C27 C28 H28 119.9 . . ?
C27 C28 C29 120.2(3) . . ?
C25 C30 H30 120.1 . . ?
C25 C30 C29 119.9(3) . . ?
C29 C30 H30 120.1 . . ?
C7 C12 H12 119.7 . . ?
C7 C12 C11 120.6(4) . . ?
C11 C12 H12 119.7 . . ?
C43 C48 H48 120.5 . . ?
C43 C48 C47 118.9(4) . . ?
C47 C48 H48 120.5 . . ?
C32 C33 H33 119.7 . . ?
C34 C33 C32 120.6(3) . . ?
C34 C33 H33 119.7 . . ?
C13 C14 H14 119.8 . . ?
C13 C14 C15 120.5(3) . . ?
C15 C14 H14 119.8 . . ?
C33 C34 H34 120.0 . . ?
C33 C34 C35 120.0(3) . . ?
C35 C34 H34 120.0 . . ?
C12 C11 H11 120.3 . . ?
C10 C11 C12 119.5(4) . . ?
C10 C11 H11 120.3 . . ?
C5 C4 H4 119.9 . . ?
C5 C4 C3 120.2(3) . . ?
C3 C4 H4 119.9 . . ?
C6 C5 H5 119.9 . . ?
C4 C5 C6 120.3(3) . . ?
C4 C5 H5 119.9 . . ?
C25 C26 H26 120.3 . . ?
C27 C26 C25 119.4(3) . . ?
C27 C26 H26 120.3 . . ?
C23 C22 H22 120.0 . . ?
C23 C22 C21 120.0(4) . . ?
C21 C22 H22 120.0 . . ?
C44 C45 H45 120.2 . . ?
C46 C45 C44 119.6(3) . . ?
C46 C45 H45 120.2 . . ?
C28 C29 C30 119.9(3) . . ?
C28 C29 H29 120.0 . . ?
C30 C29 H29 120.0 . . ?
C13 C18 H18 119.8 . . ?
C17 C18 C13 120.4(4) . . ?
C17 C18 H18 119.8 . . ?
C17 C16 H16 120.0 . . ?
C17 C16 C15 120.0(4) . . ?
C15 C16 H16 120.0 . . ?
C1 C2 H2 120.1 . . ?
C3 C2 C1 119.9(3) . . ?
C3 C2 H2 120.1 . . ?
H5WA O5W H5WB 103(4) . . ?
C31 C36 H36 120.1 . . ?
C35 C36 C31 119.8(3) . . ?
C35 C36 H36 120.1 . . ?
C19 C20 H20 120.2 . . ?
C21 C20 C19 119.6(4) . . ?
C21 C20 H20 120.2 . . ?
C11 C10 H10 119.7 . . ?
C9 C10 C11 120.6(4) . . ?
C9 C10 H10 119.7 . . ?
C24 C23 H23 119.5 . . ?
C22 C23 C24 121.0(4) . . ?
C22 C23 H23 119.5 . . ?
C18 C17 H17 119.9 . . ?
C16 C17 C18 120.2(4) . . ?
C16 C17 H17 119.9 . . ?
C45 C46 H46 119.5 . . ?
C45 C46 C47 121.0(3) . . ?
C47 C46 H46 119.5 . . ?
C22 C21 C20 120.5(4) . . ?
C22 C21 H21 119.7 . . ?
C20 C21 H21 119.7 . . ?
C28 C27 C26 120.7(3) . . ?
C28 C27 H27 119.6 . . ?
C26 C27 H27 119.6 . . ?
C4 C3 C2 120.2(3) . . ?
C4 C3 H3 119.9 . . ?
C2 C3 H3 119.9 . . ?
C14 C15 H15 120.1 . . ?
C16 C15 C14 119.8(4) . . ?
C16 C15 H15 120.1 . . ?
C48 C47 H47 119.7 . . ?
C46 C47 C48 120.6(3) . . ?
C46 C47 H47 119.7 . . ?
C34 C35 C36 120.5(3) . . ?
C34 C35 H35 119.7 . . ?
C36 C35 H35 119.7 . . ?
C7 C8 H8 120.3 . . ?
C7 C8 C9 119.4(5) . . ?
C9 C8 H8 120.3 . . ?
C10 C9 C8 120.5(5) . . ?
C10 C9 H9 119.7 . . ?
C8 C9 H9 119.7 . . ?

loop_
_geom_bond_atom_site_label_1
_geom_bond_atom_site_label_2
_geom_bond_distance
_geom_bond_site_symmetry_2
_geom_bond_publ_flag
Ru1 Cl1 2.3410(7) . ?
Ru1 Cl1 2.3410(7) 2_666 ?
Ru1 O1 2.0513(15) 2_666 ?
Ru1 O1 2.0513(15) . ?
Ru1 O2 2.0431(15) . ?
Ru1 O2 2.0432(15) 2_666 ?
Ru2 Cl2 2.3396(7) . ?
Ru2 Cl2 2.3396(7) 2 ?
Ru2 O5 2.0486(15) 2 ?
Ru2 O5 2.0486(15) . ?
Ru2 O6 2.0470(15) . ?
Ru2 O6 2.0469(15) 2 ?
P2 C25 1.802(3) . ?
P2 C31 1.798(3) . ?
P2 C37 1.792(3) . ?
P2 C43 1.795(3) . ?
P1 C1 1.795(3) . ?
P1 C7 1.806(3) . ?
P1 C13 1.801(3) . ?
P1 C19 1.795(3) . ?
O1 C49 1.267(3) . ?
O2 C50 1.263(3) . ?
O5 C51 1.267(3) . ?
O6 C52 1.256(3) . ?
O7 C52 1.234(3) . ?
O1W H1WA 0.8501 . ?
O1W H1WB 0.71(4) . ?
O8 C51 1.213(3) . ?
O3 C50 1.229(3) . ?
O4 C49 1.226(3) . ?
O4W H4WA 0.8501 . ?
O4W H4WB 0.69(4) . ?
O3W H3WA 0.8501 . ?
O3W H3WB 0.80(4) . ?
O3W H3WC 1.21(7) . ?
C41 H41 0.9300 . ?
C41 C42 1.386(4) . ?
C41 C40 1.378(4) . ?
C49 C50 1.546(3) . ?
C51 C52 1.545(3) . ?
C25 C30 1.372(4) . ?
C25 C26 1.383(4) . ?
C42 H42 0.9300 . ?
C42 C37 1.392(4) . ?
C32 H32 0.9300 . ?
C32 C31 1.380(4) . ?
C32 C33 1.387(4) . ?
O2W H2WA 0.8500 . ?
O2W H2WB 0.8500 . ?
O2W H3WC 1.32(7) . ?
C31 C36 1.388(4) . ?
C37 C38 1.394(4) . ?
C1 C6 1.374(4) . ?
C1 C2 1.384(4) . ?
C6 H6 0.9300 . ?
C6 C5 1.388(5) . ?
C43 C44 1.382(4) . ?
C43 C48 1.379(4) . ?
C7 C12 1.380(5) . ?
C7 C8 1.380(5) . ?
C40 H40 0.9300 . ?
C40 C39 1.372(5) . ?
C38 H38 0.9300 . ?
C38 C39 1.376(4) . ?
C39 H39 0.9300 . ?
C44 H44 0.9300 . ?
C44 C45 1.385(4) . ?
C13 C14 1.380(4) . ?
C13 C18 1.388(5) . ?
C19 C24 1.385(5) . ?
C19 C20 1.390(5) . ?
C24 H24 0.9300 . ?
C24 C23 1.381(5) . ?
C28 H28 0.9300 . ?
C28 C29 1.366(5) . ?
C28 C27 1.359(6) . ?
C30 H30 0.9300 . ?
C30 C29 1.389(4) . ?
C12 H12 0.9300 . ?
C12 C11 1.385(5) . ?
C48 H48 0.9300 . ?
C48 C47 1.392(5) . ?
C33 H33 0.9300 . ?
C33 C34 1.358(5) . ?
C14 H14 0.9300 . ?
C14 C15 1.387(5) . ?
C34 H34 0.9300 . ?
C34 C35 1.367(6) . ?
C11 H11 0.9300 . ?
C11 C10 1.374(7) . ?
C4 H4 0.9300 . ?
C4 C5 1.364(5) . ?
C4 C3 1.369(6) . ?
C5 H5 0.9300 . ?
C26 H26 0.9300 . ?
C26 C27 1.380(5) . ?
C22 H22 0.9300 . ?
C22 C23 1.357(7) . ?
C22 C21 1.363(7) . ?
C45 H45 0.9300 . ?
C45 C46 1.355(6) . ?
C29 H29 0.9300 . ?
C18 H18 0.9300 . ?
C18 C17 1.378(6) . ?
C16 H16 0.9300 . ?
C16 C17 1.375(7) . ?
C16 C15 1.380(6) . ?
C2 H2 0.9300 . ?
C2 C3 1.381(5) . ?
O5W H5WA 0.84(2) . ?
O5W H5WB 0.86(2) . ?
C36 H36 0.9300 . ?
C36 C35 1.378(6) . ?
C20 H20 0.9300 . ?
C20 C21 1.386(6) . ?
C10 H10 0.9300 . ?
C10 C9 1.352(8) . ?
C23 H23 0.9300 . ?
C17 H17 0.9300 . ?
C46 H46 0.9300 . ?
C46 C47 1.355(7) . ?
C21 H21 0.9300 . ?
C27 H27 0.9300 . ?
C3 H3 0.9300 . ?
C15 H15 0.9300 . ?
C47 H47 0.9300 . ?
C35 H35 0.9300 . ?
C8 H8 0.9300 . ?
C8 C9 1.400(6) . ?
C9 H9 0.9300 . ?

loop_
_geom_torsion_atom_site_label_1
_geom_torsion_atom_site_label_2
_geom_torsion_atom_site_label_3
_geom_torsion_atom_site_label_4
_geom_torsion
_geom_torsion_site_symmetry_1
_geom_torsion_site_symmetry_2
_geom_torsion_site_symmetry_3
_geom_torsion_site_symmetry_4
_geom_torsion_publ_flag
Ru1 O1 C49 O4 177.6(2) . . . . ?
Ru1 O1 C49 C50 -3.7(3) . . . . ?
Ru1 O2 C50 O3 177.1(2) . . . . ?
Ru1 O2 C50 C49 -1.9(3) . . . . ?
Ru2 O5 C51 O8 -175.8(2) . . . . ?
Ru2 O5 C51 C52 4.5(3) . . . . ?
Ru2 O6 C52 O7 179.5(2) . . . . ?
Ru2 O6 C52 C51 0.0(3) . . . . ?
P2 C25 C30 C29 175.0(2) . . . . ?
P2 C25 C26 C27 -174.3(3) . . . . ?
P2 C31 C36 C35 -172.7(4) . . . . ?
P2 C37 C38 C39 174.9(2) . . . . ?
P2 C43 C44 C45 179.1(2) . . . . ?
P2 C43 C48 C47 -179.4(4) . . . . ?
P1 C1 C6 C5 -175.3(2) . . . . ?
P1 C1 C2 C3 174.2(3) . . . . ?
P1 C7 C12 C11 179.3(3) . . . . ?
P1 C7 C8 C9 -179.5(5) . . . . ?
P1 C13 C14 C15 -176.1(3) . . . . ?
P1 C13 C18 C17 174.5(3) . . . . ?
P1 C19 C24 C23 178.7(3) . . . . ?
P1 C19 C20 C21 -177.8(3) . . . . ?
O1 C49 C50 O2 3.9(3) . . . . ?
O1 C49 C50 O3 -175.2(2) . . . . ?
O5 C51 C52 O6 -3.1(3) . . . . ?
O5 C51 C52 O7 177.4(2) . . . . ?
O8 C51 C52 O6 177.2(3) . . . . ?
O8 C51 C52 O7 -2.3(4) . . . . ?
O4 C49 C50 O2 -177.3(3) . . . . ?
O4 C49 C50 O3 3.7(4) . . . . ?
C41 C42 C37 P2 -175.4(2) . . . . ?
C41 C42 C37 C38 0.0(4) . . . . ?
C41 C40 C39 C38 0.8(5) . . . . ?
C25 P2 C31 C32 -105.3(2) . . . . ?
C25 P2 C31 C36 70.5(3) . . . . ?
C25 P2 C37 C42 62.8(2) . . . . ?
C25 P2 C37 C38 -112.5(2) . . . . ?
C25 P2 C43 C44 16.1(3) . . . . ?
C25 P2 C43 C48 -165.4(3) . . . . ?
C25 C30 C29 C28 -0.9(5) . . . . ?
C25 C26 C27 C28 -0.6(6) . . . . ?
C42 C41 C40 C39 -1.3(5) . . . . ?
C42 C37 C38 C39 -0.5(4) . . . . ?
C32 C31 C36 C35 3.2(6) . . . . ?
C32 C33 C34 C35 0.6(6) . . . . ?
C31 P2 C25 C30 130.6(2) . . . . ?
C31 P2 C25 C26 -53.5(3) . . . . ?
C31 P2 C37 C42 -59.4(2) . . . . ?
C31 P2 C37 C38 125.2(2) . . . . ?
C31 P2 C43 C44 134.8(2) . . . . ?
C31 P2 C43 C48 -46.6(3) . . . . ?
C31 C32 C33 C34 1.5(5) . . . . ?
C31 C36 C35 C34 -1.1(8) . . . . ?
C37 P2 C25 C30 6.7(3) . . . . ?
C37 P2 C25 C26 -177.3(2) . . . . ?
C37 P2 C31 C32 16.2(3) . . . . ?
C37 P2 C31 C36 -168.1(3) . . . . ?
C37 P2 C43 C44 -102.2(3) . . . . ?
C37 P2 C43 C48 76.3(3) . . . . ?
C37 C38 C39 C40 0.1(5) . . . . ?
C1 P1 C7 C12 -142.5(3) . . . . ?
C1 P1 C7 C8 37.0(4) . . . . ?
C1 P1 C13 C14 99.5(3) . . . . ?
C1 P1 C13 C18 -75.8(3) . . . . ?
C1 P1 C19 C24 5.2(3) . . . . ?
C1 P1 C19 C20 -176.2(3) . . . . ?
C1 C6 C5 C4 1.5(5) . . . . ?
C1 C2 C3 C4 1.0(7) . . . . ?
C6 C1 C2 C3 -1.4(6) . . . . ?
C43 P2 C25 C30 -112.3(2) . . . . ?
C43 P2 C25 C26 63.6(3) . . . . ?
C43 P2 C31 C32 137.4(2) . . . . ?
C43 P2 C31 C36 -46.9(3) . . . . ?
C43 P2 C37 C42 -179.4(2) . . . . ?
C43 P2 C37 C38 5.3(3) . . . . ?
C43 C44 C45 C46 0.1(5) . . . . ?
C43 C48 C47 C46 0.4(7) . . . . ?
C7 P1 C1 C6 -137.0(3) . . . . ?
C7 P1 C1 C2 47.4(3) . . . . ?
C7 P1 C13 C14 -140.8(3) . . . . ?
C7 P1 C13 C18 43.9(3) . . . . ?
C7 P1 C19 C24 -114.8(3) . . . . ?
C7 P1 C19 C20 63.9(3) . . . . ?
C7 C12 C11 C10 -0.3(6) . . . . ?
C7 C8 C9 C10 0.7(9) . . . . ?
C40 C41 C42 C37 0.9(4) . . . . ?
C44 C43 C48 C47 -0.8(6) . . . . ?
C44 C45 C46 C47 -0.5(6) . . . . ?
C13 P1 C1 C6 -16.0(3) . . . . ?
C13 P1 C1 C2 168.5(3) . . . . ?
C13 P1 C7 C12 98.5(3) . . . . ?
C13 P1 C7 C8 -82.0(4) . . . . ?
C13 P1 C19 C24 122.7(3) . . . . ?
C13 P1 C19 C20 -58.6(3) . . . . ?
C13 C14 C15 C16 1.3(6) . . . . ?
C13 C18 C17 C16 1.9(7) . . . . ?
C19 P1 C1 C6 102.1(3) . . . . ?
C19 P1 C1 C2 -73.4(3) . . . . ?
C19 P1 C7 C12 -22.6(3) . . . . ?
C19 P1 C7 C8 156.9(4) . . . . ?
C19 P1 C13 C14 -18.7(3) . . . . ?
C19 P1 C13 C18 166.0(3) . . . . ?
C19 C24 C23 C22 -0.4(6) . . . . ?
C19 C20 C21 C22 -1.4(7) . . . . ?
C24 C19 C20 C21 0.9(6) . . . . ?
C30 C25 C26 C27 1.6(5) . . . . ?
C12 C7 C8 C9 -0.1(8) . . . . ?
C12 C11 C10 C9 0.9(7) . . . . ?
C48 C43 C44 C45 0.6(5) . . . . ?
C33 C32 C31 P2 172.3(2) . . . . ?
C33 C32 C31 C36 -3.4(5) . . . . ?
C33 C34 C35 C36 -0.8(7) . . . . ?
C14 C13 C18 C17 -0.9(6) . . . . ?
C11 C10 C9 C8 -1.1(9) . . . . ?
C5 C4 C3 C2 0.8(7) . . . . ?
C26 C25 C30 C29 -0.9(5) . . . . ?
C45 C46 C47 C48 0.3(8) . . . . ?
C29 C28 C27 C26 -1.2(6) . . . . ?
C18 C13 C14 C15 -0.8(5) . . . . ?
C2 C1 C6 C5 0.2(5) . . . . ?
C20 C19 C24 C23 0.0(5) . . . . ?
C23 C22 C21 C20 1.1(7) . . . . ?
C17 C16 C15 C14 -0.3(7) . . . . ?
C21 C22 C23 C24 -0.2(6) . . . . ?
C27 C28 C29 C30 1.9(5) . . . . ?
C3 C4 C5 C6 -2.0(6) . . . . ?
C15 C16 C17 C18 -1.3(7) . . . . ?
C8 C7 C12 C11 -0.1(6) . . . . ?

loop_
_exptl_oxdiff_crystal_face_indexfrac_h
_exptl_oxdiff_crystal_face_indexfrac_k
_exptl_oxdiff_crystal_face_indexfrac_l
_exptl_oxdiff_crystal_face_x
_exptl_oxdiff_crystal_face_y
_exptl_oxdiff_crystal_face_z
2.0000 -5.0000 -1.0000 -0.1847 0.5232 0.3434
-2.0000 5.0000 1.0000 0.1847 -0.5232 -0.3434
2.0000 1.0000 5.0000 0.1329 -0.1901 0.4032
5.0000 1.0000 2.0000 -0.4050 -0.1340 0.6632
-5.0000 -1.0000 -2.0000 0.4050 0.1340 -0.6632
3.0000 4.0000 -5.0000 -0.7648 -0.3109 0.0799
0.0000 -3.0000 5.0000 0.4260 0.2119 0.2633
4.0000 5.0000 1.0000 -0.4526 -0.5196 0.3964
-3.0000 -5.0000 -1.0000 0.3464 0.5202 -0.2731
1.0000 -5.0000 4.0000 0.2870 0.4322 0.4034
0.0000 -5.0000 -1.0000 0.0277 0.5220 0.0968
-2.0000 -1.0000 -5.0000 -0.1329 0.1901 -0.4032
2.0000 -5.0000 -4.0000 -0.4040 0.5775 0.2335
